data_4029840
loop_
_publ_author_name
'Tang, Jian'
'Yue, Jia-Jun'
'Tao, Fei-Fei'
'Grampp, Guenter'
'Wang, Bing-Xiang'
'Li, Fang'
'Liang, Xue-Zheng'
'Shen, Yong-Miao'
'Xu, Jian-Hua'

_publ_section_title
;
 A three-component reaction by photoinduced electron transfer mechanism
 with N-protected pyrroles as neutral carbon nucleophiles.
;
_journal_issue 16
_journal_name_full 'The Journal of organic chemistry'
_journal_page_first 7572
_journal_page_last 7582
_journal_paper_doi 10.1021/jo5013114
_journal_volume 79
_journal_year 2014
_chemical_formula_moiety 'C27 H21 N3'
_chemical_formula_sum 'C27 H21 N3'
_chemical_formula_weight 387.47
_chemical_name_systematic
; 
 ? 
;
_space_group_IT_number 14
_symmetry_cell_setting monoclinic
_symmetry_space_group_name_Hall '-P 2ybc'
_symmetry_space_group_name_H-M 'P 1 21/c 1'
_atom_sites_solution_hydrogens geom
_atom_sites_solution_primary direct
_atom_sites_solution_secondary difmap
_audit_creation_method SHELXL-97
_cell_angle_alpha 90.00
_cell_angle_beta 97.494(3)
_cell_angle_gamma 90.00
_cell_formula_units_Z 4
_cell_length_a 9.0828(13)
_cell_length_b 8.2753(12)
_cell_length_c 28.513(4)
_cell_measurement_reflns_used 1664
_cell_measurement_temperature 296(2)
_cell_measurement_theta_max 20.84
_cell_measurement_theta_min 2.26
_cell_volume 2124.8(5)
_computing_structure_refinement 'SHELXL-97 (Sheldrick, 1997)'
_computing_structure_solution 'SHELXS-97 (Sheldrick, 1990)'
_diffrn_ambient_temperature 296(2)
_diffrn_measured_fraction_theta_full 0.980
_diffrn_measured_fraction_theta_max 0.980
_diffrn_radiation_monochromator graphite
_diffrn_radiation_source 'fine-focus sealed tube'
_diffrn_radiation_type MoK\a
_diffrn_radiation_wavelength 0.71073
_diffrn_reflns_av_R_equivalents 0.0529
_diffrn_reflns_av_sigmaI/netI 0.0620
_diffrn_reflns_limit_h_max 10
_diffrn_reflns_limit_h_min -11
_diffrn_reflns_limit_k_max 10
_diffrn_reflns_limit_k_min -10
_diffrn_reflns_limit_l_max 35
_diffrn_reflns_limit_l_min -25
_diffrn_reflns_number 11769
_diffrn_reflns_theta_full 26.00
_diffrn_reflns_theta_max 26.00
_diffrn_reflns_theta_min 1.44
_exptl_absorpt_coefficient_mu 0.072
_exptl_absorpt_correction_T_max 0.9766
_exptl_absorpt_correction_T_min 0.9745
_exptl_absorpt_correction_type multi-scan
_exptl_absorpt_process_details 'SADABS (Bruker, 2000)'
_exptl_crystal_density_diffrn 1.211
_exptl_crystal_density_method 'not measured'
_exptl_crystal_F_000 816
_exptl_crystal_size_max 0.36
_exptl_crystal_size_mid 0.35
_exptl_crystal_size_min 0.33
_refine_diff_density_max 0.142
_refine_diff_density_min -0.213
_refine_diff_density_rms 0.042
_refine_ls_extinction_method none
_refine_ls_goodness_of_fit_ref 1.027
_refine_ls_hydrogen_treatment constr
_refine_ls_matrix_type full
_refine_ls_number_parameters 273
_refine_ls_number_reflns 4095
_refine_ls_number_restraints 0
_refine_ls_restrained_S_all 1.027
_refine_ls_R_factor_all 0.1024
_refine_ls_R_factor_gt 0.0537
_refine_ls_shift/su_max 0.000
_refine_ls_shift/su_mean 0.000
_refine_ls_structure_factor_coef Fsqd
_refine_ls_weighting_details 'calc w=1/[\s^2^(Fo^2^)+(0.0700P)^2^+0.1781P] where P=(Fo^2^+2Fc^2^)/3'
_refine_ls_weighting_scheme calc
_refine_ls_wR_factor_gt 0.1343
_refine_ls_wR_factor_ref 0.1583
_reflns_number_gt 2373
_reflns_number_total 4095
_reflns_threshold_expression >2sigma(I)
_cod_data_source_file jo5013114_si_003.cif
_cod_data_source_block 2
_cod_depositor_comments
;
The following automatic conversions were performed:

'_symmetry_cell_setting' value 'Monoclinic' changed to 'monoclinic'
according to
/usr/data/users/saulius/crontab/automatic-downloads/rss-feeds/ACS/lib/dictionaries/cif_core.dic
dictionary named 'cif_core.dic' version 2.4.2 from 2011-04-26.

Automatic conversion script
Id: cif_fix_values 2281 2013-09-26 08:29:07Z andrius 

 Adding full bibliography for 4029837--4029842.cif.
;
_cod_original_sg_symbol_Hall '-P 2ybc  '
_cod_original_sg_symbol_H-M 'P2(1)/c  '
_cod_database_code 4029840

loop_
_symmetry_equiv_pos_as_xyz
'x, y, z'
'-x, y+1/2, -z+1/2'
'-x, -y, -z'
'x, -y-1/2, z-1/2'

loop_
_atom_site_label
_atom_site_type_symbol
_atom_site_fract_x
_atom_site_fract_y
_atom_site_fract_z
_atom_site_U_iso_or_equiv
_atom_site_adp_type
_atom_site_occupancy
_atom_site_symmetry_multiplicity
_atom_site_calc_flag
_atom_site_refinement_flags
C1 C 0.6749(3) 0.5655(3) 0.39125(8) 0.0519(6) Uani 1 1 d .
H1 H 0.7706 0.5385 0.4047 0.062 Uiso 1 1 calc R
C2 C 0.5950(3) 0.4556(3) 0.36263(9) 0.0568(7) Uani 1 1 d .
H2 H 0.6365 0.3561 0.3567 0.068 Uiso 1 1 calc R
C3 C 0.4525(3) 0.4927(3) 0.34249(8) 0.0543(7) Uani 1 1 d .
H3 H 0.3965 0.4183 0.3232 0.065 Uiso 1 1 calc R
C4 C 0.3946(3) 0.6415(3) 0.35140(8) 0.0472(6) Uani 1 1 d .
H4 H 0.2983 0.6666 0.3382 0.057 Uiso 1 1 calc R
C5 C 0.4038(2) 0.9186(3) 0.38792(7) 0.0411(5) Uani 1 1 d .
C6 C 0.5232(3) 1.0443(3) 0.40487(8) 0.0481(6) Uani 1 1 d .
H6A H 0.5777 1.0722 0.3789 0.058 Uiso 1 1 calc R
H6B H 0.4758 1.1416 0.4145 0.058 Uiso 1 1 calc R
C7 C 0.6304(3) 0.9808(3) 0.44601(8) 0.0490(6) Uani 1 1 d .
H7A H 0.5752 0.9526 0.4717 0.059 Uiso 1 1 calc R
H7B H 0.6996 1.0660 0.4571 0.059 Uiso 1 1 calc R
C8 C 0.7181(2) 0.8328(3) 0.43316(8) 0.0441(6) Uani 1 1 d .
C9 C 0.6185(2) 0.7165(3) 0.40104(7) 0.0398(5) Uani 1 1 d .
C10 C 0.4761(2) 0.7554(3) 0.37960(7) 0.0379(5) Uani 1 1 d .
C11 C 0.0946(2) 1.1115(3) 0.30175(9) 0.0497(6) Uani 1 1 d .
C12 C 0.1504(2) 1.1037(3) 0.25871(8) 0.0471(6) Uani 1 1 d .
C13 C 0.2910(2) 1.0414(3) 0.25748(8) 0.0455(6) Uani 1 1 d .
H13 H 0.3305 1.0375 0.2290 0.055 Uiso 1 1 calc R
C14 C 0.3733(2) 0.9846(3) 0.29855(8) 0.0410(5) Uani 1 1 d .
C15 C 0.3163(2) 0.9843(3) 0.34256(7) 0.0410(5) Uani 1 1 d .
C16 C 0.1762(2) 1.0526(3) 0.34232(8) 0.0482(6) Uani 1 1 d .
H16 H 0.1361 1.0589 0.3707 0.058 Uiso 1 1 calc R
C17 C -0.0502(3) 1.1796(4) 0.30441(10) 0.0682(8) Uani 1 1 d .
C18 C 0.0626(3) 1.1553(3) 0.21540(10) 0.0624(7) Uani 1 1 d .
C19 C 0.5199(3) 0.9243(3) 0.29329(7) 0.0479(6) Uani 1 1 d .
C20 C 0.2991(3) 0.8910(3) 0.42574(8) 0.0529(6) Uani 1 1 d .
H20A H 0.2164 0.8259 0.4126 0.079 Uiso 1 1 calc R
H20B H 0.2637 0.9933 0.4355 0.079 Uiso 1 1 calc R
H20C H 0.3522 0.8368 0.4525 0.079 Uiso 1 1 calc R
C21 C 0.7776(3) 0.7473(3) 0.47959(8) 0.0493(6) Uani 1 1 d .
C22 C 0.9243(3) 0.7576(3) 0.49982(10) 0.0677(8) Uani 1 1 d .
H22 H 0.9927 0.8134 0.4843 0.081 Uiso 1 1 calc R
C23 C 0.9696(4) 0.6852(4) 0.54295(12) 0.0869(10) Uani 1 1 d .
H23 H 1.0682 0.6943 0.5564 0.104 Uiso 1 1 calc R
C24 C 0.8728(5) 0.6008(4) 0.56627(11) 0.0864(10) Uani 1 1 d .
H24 H 0.9052 0.5511 0.5950 0.104 Uiso 1 1 calc R
C25 C 0.7266(4) 0.5899(4) 0.54678(10) 0.0781(9) Uani 1 1 d .
H25 H 0.6590 0.5340 0.5625 0.094 Uiso 1 1 calc R
C26 C 0.6808(3) 0.6618(3) 0.50415(9) 0.0620(7) Uani 1 1 d .
H26 H 0.5817 0.6531 0.4912 0.074 Uiso 1 1 calc R
C27 C 0.8439(3) 0.8882(4) 0.40562(9) 0.0619(7) Uani 1 1 d .
H27A H 0.9016 0.7964 0.3986 0.093 Uiso 1 1 calc R
H27B H 0.9064 0.9637 0.4245 0.093 Uiso 1 1 calc R
H27C H 0.8021 0.9393 0.3767 0.093 Uiso 1 1 calc R
N1 N -0.1630(3) 1.2338(4) 0.30692(11) 0.1092(11) Uani 1 1 d .
N2 N -0.0105(3) 1.1906(4) 0.18156(10) 0.0936(9) Uani 1 1 d .
N3 N 0.6349(2) 0.8832(3) 0.28610(7) 0.0684(7) Uani 1 1 d .

loop_
_atom_site_aniso_label
_atom_site_aniso_U_11
_atom_site_aniso_U_22
_atom_site_aniso_U_33
_atom_site_aniso_U_23
_atom_site_aniso_U_13
_atom_site_aniso_U_12
C1 0.0551(16) 0.0494(14) 0.0534(15) 0.0036(12) 0.0156(12) 0.0134(12)
C2 0.078(2) 0.0402(14) 0.0570(16) -0.0012(12) 0.0249(14) 0.0083(13)
C3 0.0761(19) 0.0444(14) 0.0449(15) -0.0056(11) 0.0166(13) -0.0118(13)
C4 0.0503(14) 0.0486(14) 0.0427(14) 0.0028(11) 0.0059(11) -0.0032(12)
C5 0.0432(13) 0.0433(12) 0.0376(13) 0.0016(10) 0.0084(10) 0.0066(10)
C6 0.0568(15) 0.0384(12) 0.0488(14) -0.0035(10) 0.0055(12) 0.0043(11)
C7 0.0539(15) 0.0484(14) 0.0443(14) -0.0033(11) 0.0047(11) -0.0023(12)
C8 0.0396(13) 0.0519(14) 0.0415(13) 0.0046(11) 0.0082(10) 0.0034(11)
C9 0.0448(14) 0.0435(12) 0.0327(12) 0.0026(10) 0.0113(10) 0.0037(10)
C10 0.0434(14) 0.0383(12) 0.0333(12) 0.0019(10) 0.0101(10) -0.0009(10)
C11 0.0429(14) 0.0518(14) 0.0556(16) 0.0071(12) 0.0113(12) 0.0088(11)
C12 0.0409(14) 0.0496(14) 0.0499(15) 0.0131(11) 0.0023(12) 0.0052(11)
C13 0.0426(14) 0.0563(15) 0.0377(13) 0.0039(11) 0.0057(11) 0.0028(11)
C14 0.0393(13) 0.0450(13) 0.0384(13) 0.0006(10) 0.0039(10) 0.0041(10)
C15 0.0453(14) 0.0375(12) 0.0415(13) 0.0008(10) 0.0110(10) 0.0051(10)
C16 0.0474(15) 0.0545(14) 0.0445(14) 0.0049(11) 0.0128(11) 0.0127(12)
C17 0.0560(18) 0.0772(19) 0.074(2) 0.0236(15) 0.0178(15) 0.0238(15)
C18 0.0421(15) 0.0795(19) 0.0655(19) 0.0185(15) 0.0067(14) 0.0062(14)
C19 0.0477(15) 0.0586(15) 0.0386(14) 0.0047(11) 0.0100(11) 0.0082(12)
C20 0.0568(16) 0.0663(16) 0.0374(13) 0.0058(12) 0.0133(11) 0.0127(13)
C21 0.0487(15) 0.0538(14) 0.0451(14) 0.0006(11) 0.0053(12) 0.0056(12)
C22 0.0538(18) 0.0749(19) 0.070(2) 0.0117(15) -0.0088(15) 0.0056(14)
C23 0.086(2) 0.085(2) 0.079(2) 0.0086(19) -0.0319(19) 0.0098(19)
C24 0.126(3) 0.073(2) 0.0531(19) 0.0131(16) -0.013(2) 0.020(2)
C25 0.105(3) 0.076(2) 0.0544(19) 0.0196(16) 0.0140(18) 0.0077(18)
C26 0.0644(18) 0.0738(18) 0.0484(16) 0.0138(14) 0.0093(13) 0.0041(14)
C27 0.0523(16) 0.0791(19) 0.0562(17) 0.0047(13) 0.0138(13) -0.0071(14)
N1 0.0765(19) 0.124(2) 0.135(3) 0.042(2) 0.0425(17) 0.0541(18)
N2 0.0573(16) 0.142(3) 0.0774(18) 0.0405(18) -0.0072(13) 0.0063(16)
N3 0.0544(14) 0.0899(18) 0.0646(15) 0.0057(12) 0.0221(12) 0.0192(13)

loop_
_atom_type_symbol
_atom_type_description
_atom_type_scat_dispersion_real
_atom_type_scat_dispersion_imag
_atom_type_scat_source
C C 0.0033 0.0016 'International Tables Vol C Tables 4.2.6.8 and 6.1.1.4'
H H 0.0000 0.0000 'International Tables Vol C Tables 4.2.6.8 and 6.1.1.4'
N N 0.0061 0.0033 'International Tables Vol C Tables 4.2.6.8 and 6.1.1.4'

loop_
_geom_angle_atom_site_label_1
_geom_angle_atom_site_label_2
_geom_angle_atom_site_label_3
_geom_angle
C2 C1 C9 122.4(2)
C2 C1 H1 118.8
C9 C1 H1 118.8
C1 C2 C3 119.8(2)
C1 C2 H2 120.1
C3 C2 H2 120.1
C4 C3 C2 118.8(2)
C4 C3 H3 120.6
C2 C3 H3 120.6
C3 C4 C10 121.8(2)
C3 C4 H4 119.1
C10 C4 H4 119.1
C15 C5 C10 111.61(17)
C15 C5 C6 107.09(17)
C10 C5 C6 110.31(18)
C15 C5 C20 110.11(18)
C10 C5 C20 107.00(17)
C6 C5 C20 110.75(19)
C7 C6 C5 111.39(18)
C7 C6 H6A 109.3
C5 C6 H6A 109.3
C7 C6 H6B 109.3
C5 C6 H6B 109.3
H6A C6 H6B 108.0
C6 C7 C8 113.16(18)
C6 C7 H7A 108.9
C8 C7 H7A 108.9
C6 C7 H7B 108.9
C8 C7 H7B 108.9
H7A C7 H7B 107.8
C7 C8 C21 107.34(17)
C7 C8 C9 111.06(18)
C21 C8 C9 109.80(18)
C7 C8 C27 109.1(2)
C21 C8 C27 112.06(18)
C9 C8 C27 107.52(18)
C1 C9 C10 117.6(2)
C1 C9 C8 118.5(2)
C10 C9 C8 123.82(19)
C4 C10 C9 119.4(2)
C4 C10 C5 118.8(2)
C9 C10 C5 121.77(19)
C16 C11 C12 120.4(2)
C16 C11 C17 119.2(2)
C12 C11 C17 120.3(2)
C13 C12 C11 119.0(2)
C13 C12 C18 119.9(2)
C11 C12 C18 121.1(2)
C12 C13 C14 120.2(2)
C12 C13 H13 119.9
C14 C13 H13 119.9
C13 C14 C15 122.0(2)
C13 C14 C19 115.53(19)
C15 C14 C19 122.5(2)
C16 C15 C14 115.7(2)
C16 C15 C5 121.56(19)
C14 C15 C5 122.71(19)
C11 C16 C15 122.6(2)
C11 C16 H16 118.7
C15 C16 H16 118.7
N1 C17 C11 179.3(4)
N2 C18 C12 177.1(3)
N3 C19 C14 174.9(2)
C5 C20 H20A 109.5
C5 C20 H20B 109.5
H20A C20 H20B 109.5
C5 C20 H20C 109.5
H20A C20 H20C 109.5
H20B C20 H20C 109.5
C22 C21 C26 117.4(2)
C22 C21 C8 122.9(2)
C26 C21 C8 119.6(2)
C23 C22 C21 120.2(3)
C23 C22 H22 119.9
C21 C22 H22 119.9
C24 C23 C22 121.4(3)
C24 C23 H23 119.3
C22 C23 H23 119.3
C23 C24 C25 119.2(3)
C23 C24 H24 120.4
C25 C24 H24 120.4
C26 C25 C24 119.8(3)
C26 C25 H25 120.1
C24 C25 H25 120.1
C25 C26 C21 122.1(3)
C25 C26 H26 119.0
C21 C26 H26 119.0
C8 C27 H27A 109.5
C8 C27 H27B 109.5
H27A C27 H27B 109.5
C8 C27 H27C 109.5
H27A C27 H27C 109.5
H27B C27 H27C 109.5

loop_
_geom_bond_atom_site_label_1
_geom_bond_atom_site_label_2
_geom_bond_distance
C1 C2 1.366(3)
C1 C9 1.393(3)
C1 H1 0.9300
C2 C3 1.380(3)
C2 H2 0.9300
C3 C4 1.376(3)
C3 H3 0.9300
C4 C10 1.388(3)
C4 H4 0.9300
C5 C15 1.527(3)
C5 C10 1.534(3)
C5 C6 1.534(3)
C5 C20 1.545(3)
C6 C7 1.518(3)
C6 H6A 0.9700
C6 H6B 0.9700
C7 C8 1.531(3)
C7 H7A 0.9700
C7 H7B 0.9700
C8 C21 1.536(3)
C8 C9 1.538(3)
C8 C27 1.538(3)
C9 C10 1.394(3)
C11 C16 1.379(3)
C11 C12 1.389(3)
C11 C17 1.442(3)
C12 C13 1.382(3)
C12 C18 1.444(3)
C13 C14 1.386(3)
C13 H13 0.9300
C14 C15 1.418(3)
C14 C19 1.448(3)
C15 C16 1.392(3)
C16 H16 0.9300
C17 N1 1.129(3)
C18 N2 1.136(3)
C19 N3 1.142(3)
C20 H20A 0.9600
C20 H20B 0.9600
C20 H20C 0.9600
C21 C22 1.384(3)
C21 C26 1.387(3)
C22 C23 1.381(4)
C22 H22 0.9300
C23 C24 1.363(5)
C23 H23 0.9300
C24 C25 1.374(4)
C24 H24 0.9300
C25 C26 1.368(3)
C25 H25 0.9300
C26 H26 0.9300
C27 H27A 0.9600
C27 H27B 0.9600
C27 H27C 0.9600
